data_4117191
loop_
_publ_author_name
'Jason K. Rockhill'
'Scott R. Wilson'
'Richard I. Gumport'

_publ_section_title
;
 2'-Deoxy-7-(hydroxymethyl)-7-deazaadenosine: A New Analogue to Model
 Structural Water in the Major Groove of DNA
;
_journal_name_full 'Journal of the American Chemical Society'
_journal_page_first 10065
_journal_page_last 10068
_journal_paper_doi 10.1021/ja961540s
_journal_volume 118
_journal_year 1996
_chemical_formula_moiety 'C12 H16 N4 O4, 2(H2 O)'
_chemical_formula_sum 'C12 H20 N4 O6'
_chemical_formula_weight 316.32
_chemical_melting_point 211
_chemical_name_common 2-deoxy-7-hydroxymethyl-7-deazaadenosine
_chemical_name_systematic
; 
? 
;
_space_group_IT_number 19
_symmetry_cell_setting orthorhombic
_symmetry_space_group_name_Hall 'P 2ac 2ab'
_symmetry_space_group_name_H-M 'P 21 21 21'
_atom_sites_solution_hydrogens geom
_atom_sites_solution_primary direct
_atom_sites_solution_secondary difmap
_audit_creation_method SHELXL
_audit_update_record
; 
96-05-06   text and data added, srw 
96-05-16   labels updated, tables edited, jkr 
96-07-08   text and data updated, srw 
;
_cell_angle_alpha 90.00
_cell_angle_beta 90.00
_cell_angle_gamma 90.00
_cell_formula_units_Z 4
_cell_length_a 7.0764(11)
_cell_length_b 8.0669(13)
_cell_length_c 24.681(4)
_cell_measurement_reflns_used 489
_cell_measurement_temperature 198(2)
_cell_measurement_theta_max 23
_cell_measurement_theta_min 3
_cell_volume 1408.9(4)
_computing_cell_refinement 'SAINT (Siemens, 1994)'
_computing_data_collection 'SMART (Siemens, 1994)'
_computing_data_reduction 'SAINT (Siemens, 1994)'
_computing_molecular_graphics 'SHELXTL (Siemens, 1994)'
_computing_publication_material 'CIFTAB (Sheldrick, 1993)'
_computing_structure_refinement 'SHELXTL (Siemens, 1994)'
_computing_structure_solution 'SHELXTL (Siemens, 1994)'
_diffrn_ambient_temperature 198
_diffrn_measurement_device 'Siemens Platform'
_diffrn_measurement_method 'omega scans'
_diffrn_radiation_monochromator graphite
_diffrn_radiation_source 'normal-focus sealed tube'
_diffrn_radiation_type MoK\a
_diffrn_radiation_wavelength 0.71073
_diffrn_reflns_av_R_equivalents 0.1478
_diffrn_reflns_av_sigmaI/netI 0.1130
_diffrn_reflns_limit_h_max 6
_diffrn_reflns_limit_h_min -7
_diffrn_reflns_limit_k_max 8
_diffrn_reflns_limit_k_min -7
_diffrn_reflns_limit_l_max 26
_diffrn_reflns_limit_l_min -26
_diffrn_reflns_number 4451
_diffrn_reflns_theta_max 22.64
_diffrn_reflns_theta_min 3.30
_diffrn_standards_decay_% 0
_diffrn_standards_interval_time 360
_exptl_absorpt_coefficient_mu 0.120
_exptl_absorpt_correction_type none
_exptl_crystal_colour colorless
_exptl_crystal_density_diffrn 1.491
_exptl_crystal_density_meas ?
_exptl_crystal_description columnar
_exptl_crystal_F_000 672
_exptl_crystal_size_max 0.36
_exptl_crystal_size_mid 0.14
_exptl_crystal_size_min 0.10
_refine_diff_density_max 0.445
_refine_diff_density_min -0.289
_refine_diff_density_rms 0.094
_refine_ls_abs_structure_details 'Flack H D (1983), Acta Cryst. A39, 876-881'
_refine_ls_abs_structure_Flack 3.51(377)
_refine_ls_extinction_method none
_refine_ls_goodness_of_fit_all 1.168
_refine_ls_goodness_of_fit_obs 1.180
_refine_ls_hydrogen_treatment noref
_refine_ls_matrix_type full
_refine_ls_number_parameters 226
_refine_ls_number_reflns 1839
_refine_ls_number_restraints 0
_refine_ls_restrained_S_all 1.172
_refine_ls_restrained_S_obs 1.180
_refine_ls_R_factor_all 0.1040
_refine_ls_R_factor_obs 0.0739
_refine_ls_shift/esd_max 0.008
_refine_ls_shift/esd_mean 0.001
_refine_ls_structure_factor_coef Fsqd
_refine_ls_weighting_details 'w=1/[\s^2^(Fo^2^)+(0.0772P)^2^+1.2441P] where P=(Fo^2^+2Fc^2^)/3'
_refine_ls_weighting_scheme calc
_refine_ls_wR_factor_all 0.2016
_refine_ls_wR_factor_obs 0.1750
_reflns_number_observed 1413
_reflns_number_total 1840
_reflns_observed_criterion >2sigma(I)
_cod_data_source_file ja961540s.cif
_cod_data_source_block hm7c7da
_cod_depositor_comments
;
The following automatic conversions were performed:

'_exptl_crystal_density_meas' value 'not_measured' was changed to '?'
- the value is perceived as not measured.

Automatic conversion script
Id: cif_fix_values 3008 2015-01-20 13:52:24Z robertas 

The following automatic conversions were performed:

'_refine_ls_weighting_scheme' value 'calc
w=1/[\s^2^(Fo^2^)+(0.0772P)^2^+1.2441P] where P=(Fo^2^+2Fc^2^)/3' was
changed to 'calc'. New tag '_refine_ls_weighting_details' was
created. The value of the new tag was set to
'w=1/[\s^2^(Fo^2^)+(0.0772P)^2^+1.2441P] where P=(Fo^2^+2Fc^2^)/3'.

Automatic conversion script
Id: cif_fix_values 3143 2015-03-26 13:38:13Z robertas 
;
_cod_database_code 4117191

loop_
_symmetry_equiv_pos_as_xyz
'x, y, z'
'-x+1/2, -y, z+1/2'
'-x, y+1/2, -z+1/2'
'x+1/2, -y+1/2, -z'

loop_
_atom_site_aniso_label
_atom_site_aniso_U_11
_atom_site_aniso_U_22
_atom_site_aniso_U_33
_atom_site_aniso_U_23
_atom_site_aniso_U_13
_atom_site_aniso_U_12
N1 0.029(4) 0.035(4) 0.040(3) 0.005(3) 0.003(3) -0.003(3)
C2 0.030(4) 0.029(4) 0.037(5) 0.000(3) 0.005(3) -0.005(3)
N3 0.021(3) 0.027(3) 0.038(4) 0.002(3) -0.001(3) -0.002(2)
C4 0.025(4) 0.023(4) 0.032(4) -0.001(3) 0.004(3) -0.001(3)
C5 0.022(4) 0.016(4) 0.040(4) -0.005(3) 0.005(3) 0.011(3)
C6 0.018(4) 0.026(4) 0.034(4) 0.001(3) 0.000(3) 0.007(3)
N6 0.039(4) 0.031(4) 0.031(4) 0.006(3) 0.007(3) 0.006(3)
C7 0.025(4) 0.027(4) 0.038(4) 0.005(3) -0.001(3) -0.001(3)
C8 0.022(4) 0.032(4) 0.035(4) -0.001(3) -0.001(3) 0.001(3)
N9 0.031(3) 0.022(3) 0.032(3) 0.001(2) 0.003(3) 0.000(3)
C10 0.029(4) 0.028(4) 0.040(4) 0.002(3) 0.005(3) -0.004(3)
O11 0.037(3) 0.026(3) 0.049(3) 0.005(3) 0.007(2) 0.000(3)
C1' 0.019(4) 0.021(4) 0.046(4) 0.005(3) 0.012(3) -0.001(3)
C2' 0.026(4) 0.029(4) 0.035(4) 0.002(3) -0.005(3) 0.006(3)
C3' 0.022(4) 0.033(4) 0.027(4) 0.004(3) -0.002(3) -0.006(3)
C4' 0.037(4) 0.023(4) 0.035(4) 0.001(3) -0.004(3) 0.000(3)
O1' 0.028(3) 0.029(3) 0.039(3) -0.002(2) -0.001(2) -0.005(2)
C5' 0.028(4) 0.045(5) 0.041(4) 0.005(4) -0.003(3) 0.000(4)
O3' 0.022(3) 0.050(3) 0.034(3) 0.002(2) 0.000(2) 0.001(2)
O5' 0.030(3) 0.050(3) 0.044(3) -0.002(3) -0.003(2) 0.010(2)
O12 0.038(3) 0.047(4) 0.041(4) 0.001(3) 0.003(3) 0.006(3)
O13 0.035(3) 0.046(4) 0.075(4) -0.006(3) -0.008(3) 0.007(3)

loop_
_atom_site_label
_atom_site_type_symbol
_atom_site_fract_x
_atom_site_fract_y
_atom_site_fract_z
_atom_site_U_iso_or_equiv
_atom_site_thermal_displace_type
_atom_site_occupancy
_atom_site_calc_flag
_atom_site_refinement_flags
N1 N 0.5767(8) 0.7437(8) -0.0608(2) 0.0345(15) Uani 1 d .
C2 C 0.5742(10) 0.5994(9) -0.0345(3) 0.032(2) Uani 1 d .
H2 H 0.5780(10) 0.5031(9) -0.0566(3) 0.039 Uiso 1 calc R
N3 N 0.5670(8) 0.5728(6) 0.0182(2) 0.0283(14) Uani 1 d .
C4 C 0.5511(10) 0.7154(8) 0.0463(3) 0.027(2) Uani 1 d .
C5 C 0.5463(9) 0.8713(7) 0.0239(3) 0.026(2) Uani 1 d .
C6 C 0.5712(9) 0.8847(8) -0.0317(3) 0.026(2) Uani 1 d .
N6 N 0.5850(9) 1.0292(8) -0.0575(3) 0.034(2) Uani 1 d .
H61 H 0.6379(120) 1.0334(99) -0.0877(36) 0.046(26) Uiso 1 d .
H62 H 0.5894(137) 1.1243(111) -0.0296(40) 0.072(29) Uiso 1 d .
C7 C 0.5228(10) 0.9904(8) 0.0681(3) 0.030(2) Uani 1 d .
C8 C 0.5203(9) 0.8937(8) 0.1139(3) 0.030(2) Uani 1 d .
H8 H 0.5058(9) 0.9357(8) 0.1496(3) 0.035 Uiso 1 calc R
N9 N 0.5411(8) 0.7310(7) 0.1017(2) 0.0285(14) Uani 1 d .
C10 C 0.4935(10) 1.1678(8) 0.0647(3) 0.032(2) Uani 1 d .
H101 H 0.3879(10) 1.1915(8) 0.0396(3) 0.039 Uiso 1 calc R
H102 H 0.4591(10) 1.2113(8) 0.1009(3) 0.039 Uiso 1 calc R
O11 O 0.6619(7) 1.2488(6) 0.0459(2) 0.0375(13) Uani 1 d .
H11 H 0.6388(27) 1.3494(21) 0.0401(28) 0.045 Uiso 1 calc R
C1' C 0.5458(10) 0.5938(8) 0.1401(3) 0.029(2) Uani 1 d .
H1' H 0.6266(10) 0.5030(8) 0.1251(3) 0.034 Uiso 1 calc R
C2' C 0.6161(10) 0.6400(9) 0.1953(3) 0.030(2) Uani 1 d .
H2'2 H 0.6858(10) 0.5464(9) 0.2119(3) 0.036 Uiso 1 calc R
H2'1 H 0.7014(10) 0.7371(9) 0.1932(3) 0.036 Uiso 1 calc R
C3' C 0.4435(10) 0.6807(9) 0.2279(3) 0.027(2) Uani 1 d .
H3' H 0.4056(10) 0.7986(9) 0.2218(3) 0.033 Uiso 1 calc R
C4' C 0.2991(11) 0.5643(9) 0.2029(3) 0.032(2) Uani 1 d .
H4' H 0.2990(11) 0.4579(9) 0.2237(3) 0.038 Uiso 1 calc R
O1' O 0.3576(7) 0.5316(6) 0.1486(2) 0.0320(12) Uani 1 d .
C5' C 0.0974(10) 0.6324(9) 0.2010(3) 0.038(2) Uani 1 d .
H5'2 H 0.0144(10) 0.5507(9) 0.1828(3) 0.046 Uiso 1 calc R
H5'1 H 0.0506(10) 0.6478(9) 0.2384(3) 0.046 Uiso 1 calc R
O3' O 0.4741(7) 0.6514(6) 0.2835(2) 0.0357(13) Uani 1 d .
H3'O H 0.3826(52) 0.6889(84) 0.3014(3) 0.043 Uiso 1 calc R
O5' O 0.0867(7) 0.7847(6) 0.1731(2) 0.0415(14) Uani 1 d .
H5'O H 0.1105(114) 0.7694(17) 0.1402(6) 0.050 Uiso 1 calc R
O12 O 0.8162(8) 1.2606(7) 0.1541(3) 0.0421(14) Uani 1 d .
H121 H 0.8004(95) 1.2571(86) 0.1230(28) 0.016(20) Uiso 1 d .
H122 H 0.8346(282) 1.4018(241) 0.1712(72) 0.226(84) Uiso 1 d .
O13 O 0.1536(8) 1.1204(10) 0.1736(3) 0.052(2) Uani 1 d .
H131 H 0.1330(107) 1.0091(115) 0.1789(29) 0.041(24) Uiso 1 d .
H132 H 0.2194(364) 1.1943(313) 0.1697(89) 0.285(141) Uiso 1 d .

loop_
_atom_type_symbol
_atom_type_description
_atom_type_scat_dispersion_real
_atom_type_scat_dispersion_imag
_atom_type_scat_source
C C 0.0033 0.0016 'International Tables Vol C Tables 4.2.6.8 and 6.1.1.4'
H H 0.0000 0.0000 'International Tables Vol C Tables 4.2.6.8 and 6.1.1.4'
N N 0.0061 0.0033 'International Tables Vol C Tables 4.2.6.8 and 6.1.1.4'
O O 0.0106 0.0060 'International Tables Vol C Tables 4.2.6.8 and 6.1.1.4'

loop_
_geom_angle_atom_site_label_1
_geom_angle_atom_site_label_2
_geom_angle_atom_site_label_3
_geom_angle
C2 N1 C6 118.4(6)
N3 C2 N1 128.6(7)
C2 N3 C4 111.8(6)
N3 C4 C5 125.2(6)
N3 C4 N9 126.4(6)
C5 C4 N9 108.4(6)
C4 C5 C6 117.8(6)
C4 C5 C7 107.7(6)
C6 C5 C7 134.4(6)
N6 C6 N1 118.8(6)
N6 C6 C5 123.4(6)
N1 C6 C5 117.8(6)
C8 C7 C10 127.3(7)
C8 C7 C5 103.9(6)
C10 C7 C5 128.6(6)
N9 C8 C7 111.6(6)
C8 N9 C4 108.3(5)
C8 N9 C1' 126.5(6)
C4 N9 C1' 125.1(5)
O11 C10 C7 110.4(6)
O1' C1' N9 109.8(5)
O1' C1' C2' 105.2(5)
N9 C1' C2' 114.2(6)
C3' C2' C1' 105.7(6)
O3' C3' C2' 111.1(6)
O3' C3' C4' 113.3(6)
C2' C3' C4' 101.3(5)
O1' C4' C3' 107.5(6)
O1' C4' C5' 107.9(6)
C3' C4' C5' 114.8(6)
C4' O1' C1' 109.9(5)
O5' C5' C4' 112.2(6)

loop_
_geom_bond_atom_site_label_1
_geom_bond_atom_site_label_2
_geom_bond_distance
N1 C2 1.333(9)
N1 C6 1.347(9)
C2 N3 1.320(9)
N3 C4 1.348(8)
C4 C5 1.374(9)
C4 N9 1.376(8)
C5 C6 1.387(10)
C5 C7 1.463(9)
C6 N6 1.332(9)
C7 C8 1.374(9)
C7 C10 1.448(10)
C8 N9 1.354(9)
N9 C1' 1.457(8)
C10 O11 1.437(8)
C1' O1' 1.438(8)
C1' C2' 1.498(10)
C2' C3' 1.498(10)
C3' O3' 1.411(8)
C3' C4' 1.518(10)
C4' O1' 1.428(9)
C4' C5' 1.530(10)
C5' O5' 1.410(9)

loop_
_geom_torsion_atom_site_label_1
_geom_torsion_atom_site_label_2
_geom_torsion_atom_site_label_3
_geom_torsion_atom_site_label_4
_geom_torsion
C6 N1 C2 N3 -0.1(11)
N1 C2 N3 C4 3.5(11)
C2 N3 C4 C5 -1.2(10)
C2 N3 C4 N9 -179.7(6)
N3 C4 C5 C6 -4.1(11)
N9 C4 C5 C6 174.6(6)
N3 C4 C5 C7 178.4(7)
N9 C4 C5 C7 -2.8(8)
C2 N1 C6 N6 176.1(7)
C2 N1 C6 C5 -5.6(9)
C4 C5 C6 N6 -174.3(7)
C7 C5 C6 N6 2.3(12)
C4 C5 C6 N1 7.4(10)
C7 C5 C6 N1 -176.0(7)
C4 C5 C7 C8 1.5(7)
C6 C5 C7 C8 -175.3(8)
C4 C5 C7 C10 -174.1(7)
C6 C5 C7 C10 9.1(13)
C10 C7 C8 N9 176.1(7)
C5 C7 C8 N9 0.4(7)
C7 C8 N9 C4 -2.2(7)
C7 C8 N9 C1' 179.8(6)
N3 C4 N9 C8 -178.2(7)
C5 C4 N9 C8 3.1(7)
N3 C4 N9 C1' -0.1(11)
C5 C4 N9 C1' -178.8(7)
C8 C7 C10 O11 115.8(7)
C5 C7 C10 O11 -69.6(9)
C8 N9 C1' O1' 90.3(8)
C4 N9 C1' O1' -87.4(8)
C8 N9 C1' C2' -27.6(9)
C4 N9 C1' C2' 154.7(6)
O1' C1' C2' C3' -27.0(7)
N9 C1' C2' C3' 93.4(6)
C1' C2' C3' O3' 152.7(6)
C1' C2' C3' C4' 32.1(7)
O3' C3' C4' O1' -145.3(6)
C2' C3' C4' O1' -26.3(7)
O3' C3' C4' C5' 94.7(7)
C2' C3' C4' C5' -146.3(6)
C3' C4' O1' C1' 10.4(7)
C5' C4' O1' C1' 134.7(5)
N9 C1' O1' C4' -113.2(6)
C2' C1' O1' C4' 10.1(7)
O1' C4' C5' O5' -63.2(7)
C3' C4' C5' O5' 56.6(8)
